data_4343893
loop_
_publ_author_name
'Wen, Lili'
'Zheng, Xiaofang'
'Lv, Kangle'
'Wang, Chenggang'
'Xu, Xiaoyue'

_publ_section_title
;
 Two Amino-Decorated Metal-Organic Frameworks for Highly Selective and
 Quantitatively Sensing of Hg(II) and Cr(VI) in Aqueous Solution.
;
_journal_issue 15
_journal_name_full 'Inorganic chemistry'
_journal_page_first 7133
_journal_page_last 7135
_journal_paper_doi 10.1021/acs.inorgchem.5b00098
_journal_volume 54
_journal_year 2015
_chemical_formula_sum 'C56 H44 N10 O8 Zn2'
_chemical_formula_weight 1115.75
_chemical_name_systematic
; 
 ? 
;
_space_group_IT_number 62
_symmetry_cell_setting orthorhombic
_symmetry_space_group_name_Hall '-P 2ac 2n'
_symmetry_space_group_name_H-M 'P n m a'
_atom_sites_solution_hydrogens geom
_atom_sites_solution_primary direct
_atom_sites_solution_secondary difmap
_audit_creation_method SHELXL-97
_cell_angle_alpha 90.00
_cell_angle_beta 90.00
_cell_angle_gamma 90.00
_cell_formula_units_Z 2
_cell_length_a 19.7872(14)
_cell_length_b 18.0304(13)
_cell_length_c 7.0829(5)
_cell_measurement_temperature 296(2)
_cell_volume 2527.0(3)
_computing_cell_refinement SMART
_computing_data_collection 'SMART (Bruker, 2000)'
_computing_data_reduction 'SAINT (Bruker, 2000)'
_computing_molecular_graphics SHELXTL
_computing_publication_material SHELXTL
_computing_structure_refinement SHELXTL
_computing_structure_solution 'SHELXTL (Bruker, 2000)'
_diffrn_ambient_temperature 296(2)
_diffrn_measured_fraction_theta_full 0.999
_diffrn_measured_fraction_theta_max 0.999
_diffrn_measurement_device_type 'Bruker Smart Aepex CCD'
_diffrn_radiation_monochromator graphite
_diffrn_radiation_source 'fine-focus sealed tube'
_diffrn_radiation_type MoK\a
_diffrn_radiation_wavelength 0.71073
_diffrn_reflns_av_R_equivalents 0.0355
_diffrn_reflns_av_sigmaI/netI 0.0241
_diffrn_reflns_limit_h_max 26
_diffrn_reflns_limit_h_min -22
_diffrn_reflns_limit_k_max 23
_diffrn_reflns_limit_k_min -23
_diffrn_reflns_limit_l_max 9
_diffrn_reflns_limit_l_min -9
_diffrn_reflns_number 21714
_diffrn_reflns_theta_full 27.99
_diffrn_reflns_theta_max 27.99
_diffrn_reflns_theta_min 2.06
_exptl_absorpt_coefficient_mu 1.017
_exptl_absorpt_correction_T_max 0.841
_exptl_absorpt_correction_T_min 0.800
_exptl_absorpt_correction_type multi-scan
_exptl_absorpt_process_details 'SADABS; Bruker, 2000'
_exptl_crystal_colour colorless
_exptl_crystal_density_diffrn 1.466
_exptl_crystal_density_method 'not measured'
_exptl_crystal_description block
_exptl_crystal_F_000 1148
_exptl_crystal_size_max 0.22
_exptl_crystal_size_mid 0.19
_exptl_crystal_size_min 0.17
_refine_diff_density_max 0.752
_refine_diff_density_min -0.419
_refine_diff_density_rms 0.074
_refine_ls_extinction_method none
_refine_ls_goodness_of_fit_ref 1.066
_refine_ls_hydrogen_treatment constr
_refine_ls_matrix_type full
_refine_ls_number_parameters 209
_refine_ls_number_reflns 3148
_refine_ls_number_restraints 45
_refine_ls_restrained_S_all 1.164
_refine_ls_R_factor_all 0.0655
_refine_ls_R_factor_gt 0.0497
_refine_ls_shift/su_max 0.000
_refine_ls_shift/su_mean 0.000
_refine_ls_structure_factor_coef Fsqd
_refine_ls_weighting_details 'calc w=1/[\s^2^(Fo^2^)+(0.0771P)^2^+2.3268P] where P=(Fo^2^+2Fc^2^)/3'
_refine_ls_weighting_scheme calc
_refine_ls_wR_factor_gt 0.1391
_refine_ls_wR_factor_ref 0.1466
_reflns_number_gt 2472
_reflns_number_total 3148
_reflns_threshold_expression >2sigma(I)
_cod_data_source_file ic5b00098_si_002.cif
_cod_data_source_block 1
_cod_depositor_comments
;
The following automatic conversions were performed:

'_symmetry_cell_setting' value 'Orthorhombic' changed to
'orthorhombic' according to
/usr/data/users/saulius/crontab/automatic-downloads/rss-feeds/ACS/lib/dictionaries/cif_core.dic
dictionary named 'cif_core.dic' version 2.4.2 from 2011-04-26.

Automatic conversion script
Id: cif_fix_values 3271 2015-04-21 07:52:19Z andrius 

 Adding full bibliography for 4343893--4343894.cif.
;
_cod_original_sg_symbol_H-M Pnma
_cod_database_code 4343893

loop_
_symmetry_equiv_pos_as_xyz
'x, y, z'
'x+1/2, -y+1/2, -z+1/2'
'-x, y+1/2, -z'
'-x+1/2, -y, z+1/2'
'-x, -y, -z'
'-x-1/2, y-1/2, z-1/2'
'x, -y-1/2, z'
'x-1/2, y, -z-1/2'

loop_
_atom_site_label
_atom_site_type_symbol
_atom_site_fract_x
_atom_site_fract_y
_atom_site_fract_z
_atom_site_U_iso_or_equiv
_atom_site_adp_type
_atom_site_occupancy
_atom_site_symmetry_multiplicity
_atom_site_calc_flag
_atom_site_refinement_flags
_atom_site_disorder_assembly
_atom_site_disorder_group
C1 C 0.3492(2) 0.2500 0.4944(6) 0.0347(8) Uani 1 2 d S . .
C2 C 0.41019(19) 0.2500 0.6210(5) 0.0300(8) Uani 1 2 d S B .
C3 C 0.40316(19) 0.2500 0.8184(6) 0.0309(8) Uani 1 2 d SD . .
C4 C 0.4600(2) 0.2500 0.9295(5) 0.0289(8) Uani 1 2 d S B .
H4 H 0.4550 0.2500 1.0601 0.035 Uiso 1 2 calc SR . .
C5 C 0.5845(2) 0.2500 0.9857(6) 0.0330(8) Uani 1 2 d S B .
C6 C 0.52496(18) 0.2500 0.8526(5) 0.0249(7) Uani 1 2 d S . .
C7 C 0.53292(18) 0.2500 0.6537(5) 0.0276(7) Uani 1 2 d SD B .
C8 C 0.47451(19) 0.2500 0.5422(5) 0.0307(8) Uani 1 2 d S . .
H8 H 0.4789 0.2500 0.4115 0.037 Uiso 1 2 calc SR B .
C9 C 0.2650(3) 0.3771(3) 0.1450(8) 0.0832(14) Uani 1 1 d U . .
H9 H 0.3068 0.3557 0.1198 0.100 Uiso 1 1 calc R . .
C10 C 0.2443(3) 0.4448(3) 0.0849(8) 0.0948(17) Uani 1 1 d U A .
H10 H 0.2697 0.4786 0.0156 0.114 Uiso 1 1 calc R . .
C11 C 0.16569(18) 0.39459(19) 0.2468(6) 0.0515(8) Uani 1 1 d . A .
H11 H 0.1251 0.3884 0.3111 0.062 Uiso 1 1 calc R . .
C12 C 0.1358(3) 0.5171(2) 0.1049(7) 0.0729(12) Uani 1 1 d U A .
H12A H 0.1629 0.5619 0.1006 0.087 Uiso 1 1 calc R . .
H12B H 0.1037 0.5224 0.2076 0.087 Uiso 1 1 calc R . .
C13 C 0.0978(2) 0.50998(19) -0.0762(6) 0.0634(11) Uani 1 1 d . . .
C14 C 0.0986(5) 0.4463(4) -0.1733(13) 0.0599(15) Uani 0.529(6) 1 d PU A 1
H14A H 0.1235 0.4058 -0.1313 0.072 Uiso 0.529(6) 1 calc PR A 1
C15 C 0.0610(5) 0.4425(4) -0.3386(13) 0.0584(15) Uani 0.529(6) 1 d PU A 1
H15A H 0.0620 0.3983 -0.4059 0.070 Uiso 0.529(6) 1 calc PR A 1
C17 C 0.0295(5) 0.5697(5) -0.2992(13) 0.0532(15) Uani 0.529(6) 1 d PU A 1
H17A H 0.0097 0.6134 -0.3420 0.064 Uiso 0.529(6) 1 calc PR A 1
C18 C 0.0656(5) 0.5723(5) -0.1320(13) 0.0575(16) Uani 0.529(6) 1 d PU A 1
H18A H 0.0676 0.6155 -0.0604 0.069 Uiso 0.529(6) 1 calc PR A 1
C16 C 0.0204(2) 0.50227(18) -0.4138(6) 0.0583(10) Uani 1 1 d . . .
Zn1 Zn 0.21680(2) 0.2500 0.39767(7) 0.03390(18) Uani 1 2 d S . .
N1 N 0.21449(13) 0.34519(16) 0.2486(4) 0.0452(6) Uani 1 1 d U . .
N2 N 0.17990(19) 0.45391(18) 0.1447(5) 0.0648(9) Uani 1 1 d U . .
N3 N 0.5941(2) 0.2500 0.5659(6) 0.0377(10) Uani 0.793(6) 2 d SPD B 1
H3A H 0.5963 0.2500 0.4446 0.045 Uiso 0.793(6) 2 calc SPR B 1
H3B H 0.6306 0.2500 0.6317 0.045 Uiso 0.793(6) 2 calc SPR B 1
N3' N 0.3442(7) 0.2500 0.900(2) 0.0377(10) Uani 0.207(6) 2 d SPD B 2
H3C H 0.3414 0.2500 1.0213 0.045 Uiso 0.207(6) 2 calc SPR B 2
H3D H 0.3080 0.2500 0.8329 0.045 Uiso 0.207(6) 2 calc SPR B 2
O1 O 0.29252(16) 0.2500 0.5758(5) 0.0557(10) Uani 1 2 d S . .
O2 O 0.35630(15) 0.2500 0.3201(4) 0.0436(7) Uani 1 2 d S . .
O3 O 0.57366(17) 0.2500 1.1573(5) 0.0577(10) Uani 1 2 d S . .
O4 O 0.64292(15) 0.2500 0.9158(4) 0.0450(8) Uani 1 2 d S . .
C14' C 0.0633(5) 0.4437(5) -0.1421(14) 0.0599(15) Uani 0.471(6) 1 d P A 2
H14B H 0.0671 0.4009 -0.0696 0.072 Uiso 0.471(6) 1 calc PR A 2
C15' C 0.0247(5) 0.4400(5) -0.3079(14) 0.0584(15) Uani 0.471(6) 1 d P A 2
H15B H 0.0030 0.3965 -0.3436 0.070 Uiso 0.471(6) 1 calc PR A 2
C17' C 0.0427(5) 0.5669(6) -0.3730(15) 0.0532(15) Uani 0.471(6) 1 d P A 2
H17B H 0.0346 0.6082 -0.4483 0.064 Uiso 0.471(6) 1 calc PR A 2
C18' C 0.0807(5) 0.5705(6) -0.2050(15) 0.0575(16) Uani 0.471(6) 1 d P A 2
H18B H 0.0968 0.6172 -0.1720 0.069 Uiso 0.471(6) 1 calc PR A 2

loop_
_atom_site_aniso_label
_atom_site_aniso_U_11
_atom_site_aniso_U_22
_atom_site_aniso_U_33
_atom_site_aniso_U_23
_atom_site_aniso_U_13
_atom_site_aniso_U_12
C1 0.0284(19) 0.040(2) 0.035(2) 0.000 -0.0050(16) 0.000
C2 0.0272(19) 0.0327(19) 0.0302(18) 0.000 -0.0017(14) 0.000
C3 0.0273(18) 0.0332(19) 0.0322(19) 0.000 0.0020(15) 0.000
C4 0.0303(19) 0.0281(18) 0.0282(18) 0.000 0.0013(14) 0.000
C5 0.038(2) 0.0281(18) 0.033(2) 0.000 -0.0025(16) 0.000
C6 0.0255(18) 0.0231(16) 0.0261(17) 0.000 -0.0017(13) 0.000
C7 0.0215(17) 0.0287(18) 0.0326(19) 0.000 0.0000(14) 0.000
C8 0.0268(19) 0.039(2) 0.0259(17) 0.000 -0.0010(14) 0.000
C9 0.072(2) 0.083(2) 0.094(3) 0.024(2) 0.026(2) 0.006(2)
C10 0.093(3) 0.090(3) 0.101(3) 0.026(2) 0.023(2) 0.000(2)
C11 0.0458(19) 0.0464(18) 0.062(2) 0.0048(16) 0.0058(15) -0.0018(16)
C12 0.081(2) 0.0531(19) 0.084(2) 0.0063(18) -0.002(2) 0.0046(18)
C13 0.072(3) 0.0316(16) 0.086(3) 0.0044(17) 0.010(2) 0.0052(17)
C14 0.067(3) 0.0413(19) 0.071(3) 0.0092(19) 0.000(3) 0.007(3)
C15 0.066(3) 0.0367(19) 0.073(3) 0.0048(19) -0.001(3) 0.005(3)
C17 0.062(3) 0.0366(18) 0.061(3) 0.002(3) 0.000(3) 0.0005(19)
C18 0.066(3) 0.0396(19) 0.067(3) -0.002(3) 0.002(3) -0.004(2)
C16 0.068(3) 0.0249(15) 0.082(3) 0.0057(17) 0.0119(19) 0.0086(16)
Zn1 0.0217(2) 0.0471(3) 0.0329(3) 0.000 0.00019(17) 0.000
N1 0.0359(14) 0.0485(15) 0.0512(16) 0.0086(13) 0.0054(11) -0.0019(12)
N2 0.063(2) 0.0486(18) 0.083(2) 0.0153(17) 0.0076(18) 0.0015(16)
N3 0.025(2) 0.060(3) 0.028(2) 0.000 0.0023(15) 0.000
N3' 0.025(2) 0.060(3) 0.028(2) 0.000 0.0023(15) 0.000
O1 0.0272(16) 0.096(3) 0.0439(19) 0.000 -0.0033(13) 0.000
O2 0.0355(16) 0.062(2) 0.0338(15) 0.000 -0.0080(13) 0.000
O3 0.0371(18) 0.107(3) 0.0292(15) 0.000 -0.0044(13) 0.000
O4 0.0269(15) 0.070(2) 0.0384(16) 0.000 -0.0073(12) 0.000
C14' 0.067(3) 0.0413(19) 0.071(3) 0.0092(19) 0.000(3) 0.007(3)
C15' 0.066(3) 0.0367(19) 0.073(3) 0.0048(19) -0.001(3) 0.005(3)
C17' 0.062(3) 0.0366(18) 0.061(3) 0.002(3) 0.000(3) 0.0005(19)
C18' 0.066(3) 0.0396(19) 0.067(3) -0.002(3) 0.002(3) -0.004(2)

loop_
_atom_type_symbol
_atom_type_description
_atom_type_scat_dispersion_real
_atom_type_scat_dispersion_imag
_atom_type_scat_source
C C 0.0033 0.0016 'International Tables Vol C Tables 4.2.6.8 and 6.1.1.4'
H H 0.0000 0.0000 'International Tables Vol C Tables 4.2.6.8 and 6.1.1.4'
N N 0.0061 0.0033 'International Tables Vol C Tables 4.2.6.8 and 6.1.1.4'
O O 0.0106 0.0060 'International Tables Vol C Tables 4.2.6.8 and 6.1.1.4'
Zn Zn 0.2839 1.4301 'International Tables Vol C Tables 4.2.6.8 and 6.1.1.4'

loop_
_geom_angle_atom_site_label_1
_geom_angle_atom_site_label_2
_geom_angle_atom_site_label_3
_geom_angle
_geom_angle_site_symmetry_1
_geom_angle_site_symmetry_3
O2 C1 O1 123.7(4) . .
O2 C1 C2 120.2(4) . .
O1 C1 C2 116.2(4) . .
C8 C2 C3 119.4(4) . .
C8 C2 C1 119.7(3) . .
C3 C2 C1 120.9(4) . .
N3' C3 C4 118.6(8) . .
N3' C3 C2 122.1(8) . .
C4 C3 C2 119.3(4) . .
C3 C4 C6 122.1(3) . .
C3 C4 H4 119.0 . .
C6 C4 H4 119.0 . .
O3 C5 O4 123.2(4) . .
O3 C5 C6 118.7(4) . .
O4 C5 C6 118.1(3) . .
C4 C6 C7 119.3(3) . .
C4 C6 C5 118.4(3) . .
C7 C6 C5 122.3(3) . .
N3 C7 C8 118.5(4) . .
N3 C7 C6 123.6(4) . .
C8 C7 C6 118.0(3) . .
C2 C8 C7 122.0(4) . .
C2 C8 H8 119.0 . .
C7 C8 H8 119.0 . .
C10 C9 N1 109.1(5) . .
C10 C9 H9 125.5 . .
N1 C9 H9 125.5 . .
N2 C10 C9 107.1(5) . .
N2 C10 H10 126.4 . .
C9 C10 H10 126.4 . .
N1 C11 N2 113.4(3) . .
N1 C11 H11 123.3 . .
N2 C11 H11 123.3 . .
N2 C12 C13 113.5(4) . .
N2 C12 H12A 108.9 . .
C13 C12 H12A 108.9 . .
N2 C12 H12B 108.9 . .
C13 C12 H12B 108.9 . .
H12A C12 H12B 107.7 . .
C14 C13 C18 124.7(7) . .
C14 C13 C14' 30.1(4) . .
C18 C13 C14' 111.7(6) . .
C14 C13 C18' 108.9(6) . .
C18 C13 C18' 24.1(5) . .
C14' C13 C18' 107.8(6) . .
C14 C13 C12 120.6(5) . .
C18 C13 C12 114.6(5) . .
C14' C13 C12 125.7(5) . .
C18' C13 C12 126.0(5) . .
C13 C14 C15 117.9(7) . .
C13 C14 H14A 121.0 . .
C15 C14 H14A 121.0 . .
C14 C15 C16 124.9(7) . .
C14 C15 H15A 117.5 . .
C16 C15 H15A 117.5 . .
C18 C17 C16 124.2(8) . .
C18 C17 H17A 117.9 . .
C16 C17 H17A 117.9 . .
C13 C18 C17 117.7(8) . .
C13 C18 H18A 121.1 . .
C17 C18 H18A 121.1 . .
C17' C16 C15' 127.4(7) . .
C17' C16 C15 113.8(7) . .
C15' C16 C15 30.9(4) . .
C17' C16 C16 115.4(6) . 5_564
C15' C16 C16 116.8(6) . 5_564
C15 C16 C16 124.9(5) . 5_564
C17' C16 C17 23.3(5) . .
C15' C16 C17 111.8(6) . .
C15 C16 C17 110.1(6) . .
C16 C16 C17 124.9(5) 5_564 .
O1 Zn1 O4 97.78(14) . 2_456
O1 Zn1 N1 110.78(9) . 7_565
O4 Zn1 N1 109.54(9) 2_456 7_565
O1 Zn1 N1 110.78(9) . .
O4 Zn1 N1 109.54(9) 2_456 .
N1 Zn1 N1 116.74(18) 7_565 .
C11 N1 C9 104.3(3) . .
C11 N1 Zn1 126.8(2) . .
C9 N1 Zn1 128.5(3) . .
C11 N2 C10 105.9(4) . .
C11 N2 C12 127.5(4) . .
C10 N2 C12 126.6(4) . .
C7 N3 H3A 120.0 . .
C7 N3 H3B 120.0 . .
H3A N3 H3B 120.0 . .
C3 N3' H3C 120.0 . .
C3 N3' H3D 120.0 . .
H3C N3' H3D 120.0 . .
C1 O1 Zn1 112.7(3) . .
C5 O4 Zn1 114.7(3) . 2_556
C15' C14' C13 124.3(8) . .
C15' C14' H14B 117.9 . .
C13 C14' H14B 117.9 . .
C16 C15' C14' 117.4(8) . .
C16 C15' H15B 121.3 . .
C14' C15' H15B 121.3 . .
C16 C17' C18' 114.7(9) . .
C16 C17' H17B 122.6 . .
C18' C17' H17B 122.6 . .
C17' C18' C13 128.0(9) . .
C17' C18' H18B 116.0 . .
C13 C18' H18B 116.0 . .

loop_
_geom_bond_atom_site_label_1
_geom_bond_atom_site_label_2
_geom_bond_distance
_geom_bond_site_symmetry_2
C1 O2 1.243(5) .
C1 O1 1.262(5) .
C1 C2 1.503(5) .
C2 C8 1.390(5) .
C2 C3 1.405(5) .
C3 N3' 1.302(14) .
C3 C4 1.372(5) .
C4 C6 1.397(5) .
C4 H4 0.9300 .
C5 O3 1.234(5) .
C5 O4 1.259(5) .
C5 C6 1.508(5) .
C6 C7 1.418(5) .
C7 N3 1.361(6) .
C7 C8 1.399(5) .
C8 H8 0.9300 .
C9 C10 1.357(7) .
C9 N1 1.366(5) .
C9 H9 0.9300 .
C10 N2 1.353(7) .
C10 H10 0.9300 .
C11 N1 1.314(4) .
C11 N2 1.321(5) .
C11 H11 0.9300 .
C12 N2 1.463(5) .
C12 C13 1.493(6) .
C12 H12A 0.9700 .
C12 H12B 0.9700 .
C13 C14 1.339(9) .
C13 C18 1.351(10) .
C13 C14' 1.453(11) .
C13 C18' 1.463(11) .
C14 C15 1.388(12) .
C14 H14A 0.9300 .
C15 C16 1.446(9) .
C15 H15A 0.9300 .
C17 C18 1.383(13) .
C17 C16 1.474(10) .
C17 H17A 0.9300 .
C18 H18A 0.9300 .
C16 C17' 1.279(11) .
C16 C15' 1.353(10) .
C16 C16 1.466(9) 5_564
Zn1 O1 1.959(3) .
Zn1 O4 1.971(3) 2_456
Zn1 N1 2.016(3) 7_565
Zn1 N1 2.016(3) .
N3 H3A 0.8600 .
N3 H3B 0.8600 .
N3' H3C 0.8600 .
N3' H3D 0.8600 .
O4 Zn1 1.971(3) 2_556
C14' C15' 1.401(14) .
C14' H14B 0.9300 .
C15' H15B 0.9300 .
C17' C18' 1.408(15) .
C17' H17B 0.9300 .
C18' H18B 0.9300 .
